data_2002107
loop_
_publ_author_name
'Das, A. K.'
'Mazumdar, S. K.'
'Das, N.'
'Talapatra, S. K.'
'Scheiner, P.'
'Schwalbe, C. H. W.'

_publ_section_title
;
 Structure of a nucleoside analogue:
 \a-(1-thyminylmethyl)-\g-butyrolactone
;
_journal_issue 1
_journal_name_full 'Acta Crystallographica Section C'
_journal_page_first 177
_journal_page_last 179
_journal_paper_doi 10.1107/S0108270192008655
_journal_volume 49
_journal_year 1993
_chemical_formula_sum 'C10 H12 N2 O4'
_chemical_formula_weight 224.2
_space_group_IT_number 14
_space_group_name_Hall '-P 2yn'
_space_group_name_H-M_alt 'P 1 21/n 1'
_symmetry_cell_setting monoclinic
_symmetry_space_group_name_Hall '-P 2yn'
_symmetry_space_group_name_H-M 'P 1 21/n 1'
_atom_type_scat_source IntTabIV
_cell_angle_alpha 90
_cell_angle_beta 95.20(3)
_cell_angle_gamma 90
_cell_formula_units_Z 4
_cell_length_a 14.356(4)
_cell_length_b 4.663(2)
_cell_length_c 15.366(5)
_cell_measurement_reflns_used 25
_cell_measurement_temperature 293
_cell_measurement_theta_max 17
_cell_measurement_theta_min 8
_cell_volume 1024.4(6)
_diffrn_measurement_device CAD-4
_diffrn_measurement_method \w/2\q
_diffrn_radiation_type MoK\a
_diffrn_radiation_wavelength 0.71069
_diffrn_reflns_av_R_equivalents 0.053
_diffrn_reflns_limit_h_max 17
_diffrn_reflns_limit_h_min -17
_diffrn_reflns_limit_k_max 5
_diffrn_reflns_limit_k_min 0
_diffrn_reflns_limit_l_max 18
_diffrn_reflns_limit_l_min 0
_diffrn_reflns_number 2425
_diffrn_reflns_theta_max 25
_diffrn_standards_decay_% 0
_diffrn_standards_interval_time 120
_diffrn_standards_number 3
_exptl_absorpt_coefficient_mu 0.1065
_exptl_crystal_colour Colourless
_exptl_crystal_density_diffrn 1.454
_exptl_crystal_description Needle
_exptl_crystal_size_max 0.80
_exptl_crystal_size_mid 0.40
_exptl_crystal_size_min 0.35
_refine_diff_density_max 0.236
_refine_diff_density_min -0.232
_refine_ls_goodness_of_fit_obs 2.249
_refine_ls_hydrogen_treatment refall
_refine_ls_number_parameters 193
_refine_ls_number_reflns 1304
_refine_ls_R_factor_obs 0.055
_refine_ls_shift/esd_max 0.17
_refine_ls_structure_factor_coef F
_refine_ls_weighting_details 'w = 1/[\s^2^(F)+0.00045F^2^]'
_refine_ls_weighting_scheme calc
_refine_ls_wR_factor_obs 0.059
_reflns_number_observed 1304
_reflns_number_total 1799
_reflns_observed_criterion F>4\s(F)
_cod_data_source_file se1006.cif
_cod_data_source_block se1006_structure_1_of_1
_cod_depositor_comments
;

  Replacing the symmetry operators with the operators for the group
  'P 1 21/n 1' from the COD operator list (should be the same as in the
  ITC vol. A).

  Now all computed and provided formulae match, and the packing looks
  good.

  Saulius Gra\<zulis
  2014-06-18


The following automatic conversions were performed:

'_refine_ls_weighting_scheme' value '1/[\s^2^(F)+0.00045F^2^]' was
changed to 'calc'. New tag '_refine_ls_weighting_details' was
created. The value of the new tag was set to 'w =
1/[\s^2^(F)+0.00045F^2^]'.

Automatic conversion script
Id: cif_fix_values 3143 2015-03-26 13:38:13Z robertas 
;
_cod_database_code 2002107

loop_
_symmetry_equiv_pos_as_xyz
x,y,z
-x+1/2,y+1/2,-z+1/2
-x,-y,-z
x-1/2,-y-1/2,z-1/2

loop_
_atom_site_label
_atom_site_fract_x
_atom_site_fract_y
_atom_site_fract_z
_atom_site_U_iso_or_equiv
N1 .2404(2) .2668(5) .48360(10) .0380(10)
C2 .2011(2) .3500(7) .5585(2) .0480(10)
N3 .2382(2) .2145(5) .63300(10) .0410(10)
C4 .3061(2) .0081(6) .6394(2) .0380(10)
C5 .3476(2) -.0582(6) .5595(2) .0350(10)
C6 .3120(2) .0727(6) .4866(2) .0350(10)
O2 .1399(2) .5281(5) .55820(10) .0630(10)
O4 .32950(10) -.1064(5) .71000(10) .0530(10)
C7 .4272(2) -.2624(8) .5624(2) .0490(10)
C1' .2057(2) .3982(7) .4000(2) .0430(10)
C2' .1391(2) .2012(7) .3472(2) .0460(10)
C5' .0479(2) .1275(10) .3822(2) .0560(10)
C4' -.0169(3) .0810(10) .3003(2) .0610(10)
O4' .0216(2) .2572(5) .23350(10) .0630(10)
C3' .1074(2) .3372(8) .2599(2) .0520(10)
O3' .1516(2) .4922(7) .21710(10) .0810(10)
H3 .214(2) .274(7) .685(2) ?
H6 .336(2) .045(5) .426(2) ?
H1C7 .411(2) -.449(7) .589(2) ?
H2C7 .479(2) -.194(7) .600(2) ?
H3C7 .444(3) -.315(8) .502(3) ?
H1'1 .176(2) .591(7) .415(2) ?
H1'2 .261(2) .436(6) .368(2) ?
H2' .172(2) .008(8) .330(2) ?
H5'1 .055(2) -.028(8) .422(2) ?
H5'2 .028(3) .309(9) .413(3) ?
H4'1 -.083(3) .153(10) .306(3) ?
H4'2 -.019(3) -.119(9) .279(2) ?

loop_
_geom_angle_atom_site_label_1
_geom_angle_atom_site_label_2
_geom_angle_atom_site_label_3
_geom_angle
C6 N1 C1' 120.0(2)
C2 N1 C1' 118.6(2)
C2 N1 C6 121.3(2)
N1 C2 O2 122.7(3)
N1 C2 N3 114.1(3)
N3 C2 O2 123.1(3)
C2 N3 C4 127.2(2)
N3 C4 O4 120.4(2)
N3 C4 C5 115.8(2)
C5 C4 O4 123.8(3)
C4 C5 C7 119.1(3)
C4 C5 C6 117.3(3)
C6 C5 C7 123.6(3)
N1 C6 C5 124.1(3)
N1 C1' C2' 111.4(3)
C1' C2' C3' 110.2(3)
C1' C2' C5' 118.6(3)
C5' C2' C3' 5'2.2(2)
C2' C5' C4' 103.0(2)
C5' C4' O4' 105.1(3)
C4' O4' C3' 110.2(2)
C2' C3' O4' 110.6(3)
O4' C3' O3' 122.0(3)
C2' C3' O3' 127.4(3)

loop_
_geom_bond_atom_site_label_1
_geom_bond_atom_site_label_2
_geom_bond_distance
N3 H3 .95(4)
C6 H6 1.03(3)
C7 H1C7 1.00(3)
C7 H2C7 .95(3)
C7 H3C7 1.01(4)
C1' H1'1 1.03(3)
N1 C2 1.382(4)
N1 C6 1.367(4)
N1 C1' 1.469(3)
C2 N3 1.372(4)
C2 O2 1.209(4)
N3 C4 1.367(4)
C4 C5 1.446(4)
C4 O4 1.228(3)
C5 C6 1.336(4)
C1' H1'2 .99(3)
C2' H2' 1.06(4)
C5' H5'1 .94(4)
C5' H5'2 1.02(5)
C4' H4'1 1.02(5)
C4' H4'2 .99(4)
C5 C7 1.485(4)
C1' C2' 1.508(4)
C2' C5' 1.500(4)
C2' C3' 1.516(4)
C5' C4' 1.511(4)
C4' O4' 1.462(4)
O4' C3' 1.315(4)
C3' O3' 1.197(4)

loop_
_geom_torsion_atom_site_label_1
_geom_torsion_atom_site_label_2
_geom_torsion_atom_site_label_3
_geom_torsion_atom_site_label_4
_geom_torsion
C6 N1 C1' C2' 80.8(3)
C2 N1 C1' C2' -101.1(3)
N1 C1' C2' C3' -177.8(3)
N1 C1' C2' C5' 65.0(4)
C1' C2' C5' C4' 149.8(3)
C1' C2' C3' O3' 33.2(5)
C1' C2' C3' O4' -148.3(3)
C3' C2' C5' C4' 28.4(3)
C5' C2' C3' O4' -21.3(4)
C5' C2' C3' O3' 160.1(4)
C2' C3' O4' C4' 4.2(4)
O3' C3' O4' C4' -177.2(3)
C3' O4' C4' C5' 14.7(4)
O4' C4' C5' C2' -27.1(4)
